data_7703880
loop_
_publ_author_name
'Gyton, Matthew R.'
'Leverett, Anthony R.'
'Cole, Marcus L.'
'McKay, Alasdair I.'

_publ_section_title
;
 Bulky bis(aryl)triazenides: just aspiring amidinates? A structural and
 spectroscopic study.
;
_journal_issue 17
_journal_name_full 'Dalton transactions (Cambridge, England : 2003)'
_journal_page_first 5653
_journal_page_last 5661
_journal_paper_doi 10.1039/d0dt00285b
_journal_volume 49
_journal_year 2020
_chemical_formula_moiety 'C32 H46 N3 Rh'
_chemical_formula_sum 'C32 H46 N3 Rh'
_chemical_formula_weight 575.63
_chemical_name_systematic '[Rh(N3Dipp2)(COD)]'
_chemical_properties_physical Air-sensitive,Moisture-sensitive,Oxygen-sensitive
_space_group_crystal_system monoclinic
_space_group_IT_number 15
_space_group_name_Hall '-C 2yc'
_space_group_name_H-M_alt 'C 1 2/c 1'
_atom_sites_solution_hydrogens geom
_atom_sites_solution_primary dual
_audit_creation_date 2019-12-07
_audit_creation_method
;
Olex2 1.2
(compiled 2018.05.29 svn.r3508 for OlexSys, GUI svn.r5506)
;
_audit_update_record
;
2019-12-14 deposited with the CCDC.	2020-03-31 downloaded from the CCDC.
;
_cell_angle_alpha 90
_cell_angle_beta 93.738(2)
_cell_angle_gamma 90
_cell_formula_units_Z 4
_cell_length_a 17.0526(8)
_cell_length_b 8.8969(3)
_cell_length_c 18.8292(8)
_cell_measurement_reflns_used 9825
_cell_measurement_temperature 150.15
_cell_measurement_theta_max 27.10
_cell_measurement_theta_min 2.58
_cell_volume 2850.6(2)
_computing_cell_refinement 'SAINT V8.32B (?, 2016)'
_computing_data_reduction 'SAINT V8.32B (?, 2016)'
_computing_molecular_graphics 'Olex2 (Dolomanov et al., 2009)'
_computing_publication_material 'Olex2 (Dolomanov et al., 2009)'
_computing_structure_refinement 'ShelXL (Sheldrick, 2015)'
_computing_structure_solution 'ShelXT (Sheldrick, 2015)'
_diffrn_ambient_temperature 150.15
_diffrn_measured_fraction_theta_full 0.998
_diffrn_measured_fraction_theta_max 0.998
_diffrn_measurement_device_type 'Bruker APEX-II CCD'
_diffrn_measurement_method '\f and \w scans'
_diffrn_radiation_type MoK\a
_diffrn_radiation_wavelength 0.71073
_diffrn_reflns_av_R_equivalents 0.0311
_diffrn_reflns_av_unetI/netI 0.0182
_diffrn_reflns_Laue_measured_fraction_full 0.998
_diffrn_reflns_Laue_measured_fraction_max 0.998
_diffrn_reflns_limit_h_max 21
_diffrn_reflns_limit_h_min -20
_diffrn_reflns_limit_k_max 11
_diffrn_reflns_limit_k_min -11
_diffrn_reflns_limit_l_max 24
_diffrn_reflns_limit_l_min -24
_diffrn_reflns_number 20172
_diffrn_reflns_point_group_measured_fraction_full 0.998
_diffrn_reflns_point_group_measured_fraction_max 0.998
_diffrn_reflns_theta_full 25.242
_diffrn_reflns_theta_max 27.109
_diffrn_reflns_theta_min 3.124
_diffrn_standards_number 0
_exptl_absorpt_coefficient_mu 0.624
_exptl_absorpt_correction_T_max 0.7455
_exptl_absorpt_correction_T_min 0.6808
_exptl_absorpt_correction_type multi-scan
_exptl_absorpt_process_details
'SADABS-2012/1 (Bruker,2012) was used for absorption correction. wR2(int) was 0.0902 before and 0.0371 after correction. The Ratio of minimum to maximum transmission is 0.9132. The \l/2 correction factor is 0.0015.'
_exptl_crystal_colour orange
_exptl_crystal_colour_primary orange
_exptl_crystal_density_diffrn 1.341
_exptl_crystal_description prism
_exptl_crystal_F_000 1216
_exptl_crystal_size_max 0.3
_exptl_crystal_size_mid 0.3
_exptl_crystal_size_min 0.16
_refine_diff_density_max 0.342
_refine_diff_density_min -0.316
_refine_diff_density_rms 0.055
_refine_ls_extinction_method none
_refine_ls_goodness_of_fit_ref 1.117
_refine_ls_hydrogen_treatment constr
_refine_ls_matrix_type full
_refine_ls_number_parameters 168
_refine_ls_number_reflns 3153
_refine_ls_number_restraints 0
_refine_ls_restrained_S_all 1.117
_refine_ls_R_factor_all 0.0189
_refine_ls_R_factor_gt 0.0186
_refine_ls_shift/su_max 0.001
_refine_ls_shift/su_mean 0.000
_refine_ls_structure_factor_coef Fsqd
_refine_ls_weighting_details 'w=1/[\s^2^(Fo^2^)+(0.0162P)^2^+3.6497P] where P=(Fo^2^+2Fc^2^)/3'
_refine_ls_weighting_scheme calc
_refine_ls_wR_factor_gt 0.0477
_refine_ls_wR_factor_ref 0.0479
_reflns_Friedel_coverage 0.000
_reflns_number_gt 3107
_reflns_number_total 3153
_reflns_threshold_expression 'I > 2\s(I)'
_cod_data_source_file d0dt00285b2.cif
_cod_data_source_block 3
_cod_depositor_comments 'Adding full bibliography for 7703878--7703902.cif.'
_cod_database_code 7703880
_shelx_shelxl_version_number 2018/3
_shelx_space_group_comment
;
The symmetry employed for this shelxl refinement is uniquely defined
by the following loop, which should always be used as a source of
symmetry information in preference to the above space-group names.
They are only intended as comments.
;
_shelx_estimated_absorpt_t_max 0.907
_shelx_estimated_absorpt_t_min 0.835
_olex2_refinement_description
;
1. Fixed Uiso
 At 1.2 times of:
  All C(H) groups, All C(H,H) groups
 At 1.5 times of:
  All C(H,H,H) groups
2.a Ternary CH refined with riding coordinates:
 C2(H2), C11(H11), C14(H14), C1(H1)
2.b Secondary CH2 refined with riding coordinates:
 C3(H3A,H3B), C4(H4A,H4B)
2.c Aromatic/amide H refined with riding coordinates:
 C7(H7), C9(H9), C8(H8)
2.d Idealised Me refined as rotating group:
 C12(H12A,H12B,H12C), C13(H13A,H13B,H13C), C15(H15A,H15B,H15C), C16(H16A,H16B,
 H16C)
;
_olex2_submission_special_instructions 'No special instructions were received'

loop_
_space_group_symop_operation_xyz
'x, y, z'
'-x, y, -z+1/2'
'x+1/2, y+1/2, z'
'-x+1/2, y+1/2, -z+1/2'
'-x, -y, -z'
'x, -y, z-1/2'
'-x+1/2, -y+1/2, -z'
'x+1/2, -y+1/2, z-1/2'

loop_
_atom_site_label
_atom_site_type_symbol
_atom_site_fract_x
_atom_site_fract_y
_atom_site_fract_z
_atom_site_U_iso_or_equiv
_atom_site_adp_type
_atom_site_occupancy
_atom_site_site_symmetry_order
_atom_site_calc_flag
_atom_site_refinement_flags_posn
_atom_site_refinement_flags_adp
_atom_site_refinement_flags_occupancy
_atom_site_disorder_assembly
_atom_site_disorder_group
Rh1 Rh 0.500000 0.55720(2) 0.750000 0.01210(5) Uani 1 2 d S T P . .
N1 N 0.49132(6) 0.35404(12) 0.69426(6) 0.0139(2) Uani 1 1 d . . . . .
N2 N 0.500000 0.26541(17) 0.750000 0.0130(3) Uani 1 2 d S T P . .
C5 C 0.46815(7) 0.28388(14) 0.62807(7) 0.0132(2) Uani 1 1 d . . . . .
C2 C 0.53599(8) 0.72587(16) 0.67907(7) 0.0193(3) Uani 1 1 d . . . . .
H2 H 0.562848 0.686059 0.637326 0.023 Uiso 1 1 calc R . . . .
C10 C 0.39070(8) 0.22872(15) 0.61584(7) 0.0155(3) Uani 1 1 d . . . . .
C11 C 0.60549(8) 0.33838(16) 0.58820(7) 0.0175(3) Uani 1 1 d . . . . .
H11 H 0.605109 0.413815 0.627547 0.021 Uiso 1 1 calc R . . . .
C14 C 0.33107(8) 0.24365(17) 0.67232(8) 0.0200(3) Uani 1 1 d . . . . .
H14 H 0.357465 0.210996 0.718754 0.024 Uiso 1 1 calc R . . . .
C7 C 0.49860(9) 0.21242(16) 0.51005(7) 0.0200(3) Uani 1 1 d . . . . .
H7 H 0.534689 0.205981 0.473806 0.024 Uiso 1 1 calc R . . . .
C6 C 0.52223(8) 0.27880(15) 0.57495(7) 0.0149(3) Uani 1 1 d . . . . .
C9 C 0.37007(8) 0.16486(16) 0.54964(7) 0.0202(3) Uani 1 1 d . . . . .
H9 H 0.318387 0.126887 0.540132 0.024 Uiso 1 1 calc R . . . .
C12 C 0.66125(9) 0.21197(19) 0.61277(10) 0.0313(4) Uani 1 1 d . . . . .
H12A H 0.641832 0.163503 0.654940 0.047 Uiso 1 1 calc GR . . . .
H12B H 0.713727 0.253444 0.624600 0.047 Uiso 1 1 calc GR . . . .
H12C H 0.664038 0.137747 0.574563 0.047 Uiso 1 1 calc GR . . . .
C3 C 0.57813(9) 0.85664(17) 0.71651(9) 0.0248(3) Uani 1 1 d . . . . .
H3A H 0.543444 0.945967 0.713921 0.030 Uiso 1 1 calc R . . . .
H3B H 0.625936 0.881159 0.691693 0.030 Uiso 1 1 calc R . . . .
C8 C 0.42346(9) 0.15573(17) 0.49750(7) 0.0228(3) Uani 1 1 d . . . . .
H8 H 0.408444 0.110415 0.452990 0.027 Uiso 1 1 calc R . . . .
C13 C 0.63535(10) 0.4173(2) 0.52313(9) 0.0299(4) Uani 1 1 d . . . . .
H13A H 0.640464 0.343909 0.484895 0.045 Uiso 1 1 calc GR . . . .
H13B H 0.686700 0.462772 0.535827 0.045 Uiso 1 1 calc GR . . . .
H13C H 0.598031 0.495789 0.506946 0.045 Uiso 1 1 calc GR . . . .
C15 C 0.25786(8) 0.14641(17) 0.65838(9) 0.0245(3) Uani 1 1 d . . . . .
H15A H 0.226932 0.184510 0.616510 0.037 Uiso 1 1 calc GR . . . .
H15B H 0.226057 0.149958 0.699864 0.037 Uiso 1 1 calc GR . . . .
H15C H 0.273619 0.042388 0.649826 0.037 Uiso 1 1 calc GR . . . .
C4 C 0.60147(9) 0.82098(18) 0.79495(9) 0.0266(3) Uani 1 1 d . . . . .
H4A H 0.655128 0.777984 0.798570 0.032 Uiso 1 1 calc R . . . .
H4B H 0.602617 0.915589 0.822675 0.032 Uiso 1 1 calc R . . . .
C1 C 0.45416(8) 0.71198(16) 0.67294(7) 0.0200(3) Uani 1 1 d . . . . .
H1 H 0.432955 0.664754 0.627468 0.024 Uiso 1 1 calc R . . . .
C16 C 0.30603(10) 0.40715(19) 0.68047(11) 0.0360(4) Uani 1 1 d . . . . .
H16A H 0.352097 0.468380 0.694980 0.054 Uiso 1 1 calc GR . . . .
H16B H 0.267490 0.413936 0.716734 0.054 Uiso 1 1 calc GR . . . .
H16C H 0.282441 0.444110 0.634925 0.054 Uiso 1 1 calc GR . . . .

loop_
_atom_site_aniso_label
_atom_site_aniso_U_11
_atom_site_aniso_U_22
_atom_site_aniso_U_33
_atom_site_aniso_U_23
_atom_site_aniso_U_13
_atom_site_aniso_U_12
Rh1 0.01658(8) 0.00998(8) 0.00957(8) 0.000 -0.00052(5) 0.000
N1 0.0181(5) 0.0120(5) 0.0115(5) 0.0001(4) 0.0002(4) -0.0005(4)
N2 0.0127(7) 0.0128(7) 0.0134(7) 0.000 0.0003(6) 0.000
C5 0.0168(6) 0.0107(6) 0.0118(6) 0.0002(5) -0.0016(5) 0.0016(5)
C2 0.0234(7) 0.0164(7) 0.0186(6) 0.0069(5) 0.0046(5) 0.0008(5)
C10 0.0174(6) 0.0136(6) 0.0155(6) 0.0011(5) 0.0001(5) 0.0007(5)
C11 0.0174(6) 0.0185(7) 0.0166(6) -0.0031(5) 0.0015(5) -0.0022(5)
C14 0.0159(6) 0.0233(7) 0.0208(7) -0.0026(6) 0.0031(5) -0.0023(5)
C7 0.0251(7) 0.0215(7) 0.0138(6) -0.0031(5) 0.0042(5) -0.0030(6)
C6 0.0168(6) 0.0131(6) 0.0147(6) -0.0002(5) 0.0002(5) -0.0002(5)
C9 0.0198(7) 0.0206(7) 0.0197(7) -0.0009(5) -0.0035(5) -0.0051(5)
C12 0.0223(8) 0.0289(9) 0.0416(9) 0.0038(7) -0.0073(7) 0.0000(6)
C3 0.0180(7) 0.0170(7) 0.0401(9) 0.0018(6) 0.0071(6) -0.0027(5)
C8 0.0311(8) 0.0233(7) 0.0134(6) -0.0045(5) -0.0025(5) -0.0066(6)
C13 0.0276(8) 0.0351(9) 0.0270(8) 0.0044(7) 0.0017(6) -0.0122(7)
C15 0.0188(7) 0.0218(8) 0.0335(8) -0.0001(6) 0.0052(6) -0.0027(6)
C4 0.0185(7) 0.0237(8) 0.0374(8) -0.0104(7) -0.0007(6) -0.0038(6)
C1 0.0238(7) 0.0186(7) 0.0171(6) 0.0081(5) -0.0034(5) -0.0008(5)
C16 0.0239(8) 0.0258(8) 0.0601(12) -0.0160(8) 0.0153(8) -0.0037(6)

loop_
_atom_type_symbol
_atom_type_description
_atom_type_scat_dispersion_real
_atom_type_scat_dispersion_imag
_atom_type_scat_source
C C 0.0033 0.0016 'International Tables Vol C Tables 4.2.6.8 and 6.1.1.4'
H H 0.0000 0.0000 'International Tables Vol C Tables 4.2.6.8 and 6.1.1.4'
N N 0.0061 0.0033 'International Tables Vol C Tables 4.2.6.8 and 6.1.1.4'
Rh Rh -1.1178 0.9187 'International Tables Vol C Tables 4.2.6.8 and 6.1.1.4'

loop_
_geom_angle_atom_site_label_1
_geom_angle_atom_site_label_2
_geom_angle_atom_site_label_3
_geom_angle
_geom_angle_site_symmetry_1
_geom_angle_site_symmetry_3
_geom_angle_publ_flag
N1 Rh1 N1 60.32(6) 2_656 . ?
N1 Rh1 C2 107.99(5) . . ?
N1 Rh1 C2 107.99(5) 2_656 2_656 ?
N1 Rh1 C2 155.76(5) 2_656 . ?
N1 Rh1 C2 155.76(5) . 2_656 ?
N1 Rh1 C1 101.99(5) 2_656 2_656 ?
N1 Rh1 C1 156.80(5) 2_656 . ?
N1 Rh1 C1 101.99(5) . . ?
N1 Rh1 C1 156.80(5) . 2_656 ?
C2 Rh1 C2 90.19(8) 2_656 . ?
C1 Rh1 C2 38.52(5) 2_656 2_656 ?
C1 Rh1 C2 82.09(6) 2_656 . ?
C1 Rh1 C2 38.52(5) . . ?
C1 Rh1 C2 82.09(6) . 2_656 ?
C1 Rh1 C1 98.66(8) 2_656 . ?
N2 N1 Rh1 96.74(8) . . ?
N2 N1 C5 116.48(11) . . ?
C5 N1 Rh1 145.44(9) . . ?
N1 N2 N1 106.20(15) . 2_656 ?
C10 C5 N1 119.80(11) . . ?
C6 C5 N1 118.61(11) . . ?
C6 C5 C10 121.50(12) . . ?
C3 C2 Rh1 113.39(10) . . ?
C1 C2 Rh1 70.25(8) . . ?
C1 C2 C3 123.11(13) . . ?
C5 C10 C14 120.97(12) . . ?
C9 C10 C5 117.76(12) . . ?
C9 C10 C14 121.24(12) . . ?
C6 C11 C12 110.47(12) . . ?
C6 C11 C13 112.64(11) . . ?
C12 C11 C13 110.39(13) . . ?
C10 C14 C15 113.93(12) . . ?
C10 C14 C16 110.90(13) . . ?
C16 C14 C15 109.04(12) . . ?
C8 C7 C6 121.09(13) . . ?
C5 C6 C11 121.41(11) . . ?
C7 C6 C5 118.20(12) . . ?
C7 C6 C11 120.35(12) . . ?
C8 C9 C10 121.26(13) . . ?
C2 C3 C4 111.92(12) . . ?
C7 C8 C9 120.15(13) . . ?
C1 C4 C3 112.77(12) 2_656 . ?
C2 C1 Rh1 71.24(8) . . ?
C2 C1 C4 124.04(13) . 2_656 ?
C4 C1 Rh1 110.95(9) 2_656 . ?

loop_
_geom_bond_atom_site_label_1
_geom_bond_atom_site_label_2
_geom_bond_distance
_geom_bond_site_symmetry_2
_geom_bond_publ_flag
Rh1 N1 2.0905(11) 2_656 ?
Rh1 N1 2.0905(11) . ?
Rh1 C2 2.1258(13) . ?
Rh1 C2 2.1258(13) 2_656 ?
Rh1 C1 2.1130(13) 2_656 ?
Rh1 C1 2.1130(13) . ?
N1 N2 1.3134(14) . ?
N1 C5 1.4264(16) . ?
C5 C10 1.4137(18) . ?
C5 C6 1.4048(18) . ?
C2 C3 1.517(2) . ?
C2 C1 1.398(2) . ?
C10 C14 1.5245(18) . ?
C10 C9 1.3938(19) . ?
C11 C6 1.5209(18) . ?
C11 C12 1.525(2) . ?
C11 C13 1.528(2) . ?
C14 C15 1.5275(19) . ?
C14 C16 1.527(2) . ?
C7 C6 1.3930(18) . ?
C7 C8 1.383(2) . ?
C9 C8 1.384(2) . ?
C3 C4 1.537(2) . ?
C4 C1 1.510(2) 2_656 ?
